data_1552169
loop_
_publ_author_name
'Xie, Lilia S.'
'Alexandrov, Eugeny V.'
'Skorupskii, Grigorii'
'Proserpio, Davide M.'
'Dinc\(a, Mircea'

_publ_section_title
;
 Diverse \p--\p stacking motifs modulate electrical conductivity in
 tetrathiafulvalene-based metal--organic frameworks
;
_journal_name_full 'Chemical Science'
_journal_paper_doi 10.1039/C9SC03348C
_journal_year 2019
_chemical_formula_sum 'C37 H24 La N O9 S4'
_chemical_formula_weight 893.72
_space_group_crystal_system monoclinic
_space_group_IT_number 14
_space_group_name_Hall '-P 2ybc'
_space_group_name_H-M_alt 'P 1 21/c 1'
_symmetry_space_group_name_Hall '-P 2ybc'
_symmetry_space_group_name_H-M 'P 1 21/c 1'
_atom_sites_solution_hydrogens mixed
_atom_sites_solution_primary direct
_atom_sites_solution_secondary difmap
_audit_block_doi 10.5517/ccdc.csd.cc2309q5
_audit_creation_method SHELXL-2014/7
_audit_update_record
;
2019-06-27 deposited with the CCDC.    2019-08-07 downloaded from the CCDC.
;
_cell_angle_alpha 90
_cell_angle_beta 90.202(4)
_cell_angle_gamma 90
_cell_formula_units_Z 4
_cell_length_a 18.098(4)
_cell_length_b 9.345(2)
_cell_length_c 22.051(5)
_cell_measurement_reflns_used 3842
_cell_measurement_temperature 100(2)
_cell_measurement_theta_max 26.9920
_cell_measurement_theta_min 2.2507
_cell_volume 3729.4(14)
_computing_cell_refinement 'SAINT 7.46A (Bruker-AXS, 2015)'
_computing_data_collection 'APEX2 v2011.4.0 (Bruker-AXS, 2015)'
_computing_data_reduction 'SAINT 7.46A (Bruker-AXS, 2015)'
_computing_structure_refinement 'SHELXL-2016/4 (Sheldrick, 2016)'
_computing_structure_solution 'SHELXT 2014/4 (Sheldrick, 2014)'
_diffrn_ambient_temperature 100(2)
_diffrn_detector_area_resol_mean 8.3
_diffrn_measured_fraction_theta_full 1.000
_diffrn_measured_fraction_theta_max 0.999
_diffrn_measurement_device_type 'Bruker Smart APEX2 CCD'
_diffrn_measurement_method '\f and \w scans'
_diffrn_radiation_type MoK\a
_diffrn_radiation_wavelength 0.71073
_diffrn_reflns_av_R_equivalents 0.1066
_diffrn_reflns_av_unetI/netI 0.1022
_diffrn_reflns_Laue_measured_fraction_full 1.000
_diffrn_reflns_Laue_measured_fraction_max 0.999
_diffrn_reflns_limit_h_max 23
_diffrn_reflns_limit_h_min -16
_diffrn_reflns_limit_k_max 10
_diffrn_reflns_limit_k_min -12
_diffrn_reflns_limit_l_max 29
_diffrn_reflns_limit_l_min -29
_diffrn_reflns_number 37953
_diffrn_reflns_point_group_measured_fraction_full 1.000
_diffrn_reflns_point_group_measured_fraction_max 0.999
_diffrn_reflns_theta_full 25.242
_diffrn_reflns_theta_max 27.877
_diffrn_reflns_theta_min 1.125
_diffrn_source 'I\mS micro-focus sealed tube, multilayer optics'
_exptl_absorpt_coefficient_mu 1.424
_exptl_absorpt_correction_T_max 0.7457
_exptl_absorpt_correction_T_min 0.4914
_exptl_absorpt_correction_type multi-scan
_exptl_absorpt_process_details 'SADABS (Sheldrick, 2016)'
_exptl_crystal_colour red
_exptl_crystal_density_diffrn 1.592
_exptl_crystal_density_method 'not measured'
_exptl_crystal_description plate
_exptl_crystal_F_000 1784
_exptl_crystal_preparation Semiconducting
_exptl_crystal_recrystallization_method 'Solvothermal synthesis'
_exptl_crystal_size_max 0.090
_exptl_crystal_size_mid 0.040
_exptl_crystal_size_min 0.005
_refine_diff_density_max 1.817
_refine_diff_density_min -0.951
_refine_diff_density_rms 0.138
_refine_ls_extinction_method none
_refine_ls_goodness_of_fit_ref 1.014
_refine_ls_hydrogen_treatment constr
_refine_ls_matrix_type full
_refine_ls_number_parameters 507
_refine_ls_number_reflns 8886
_refine_ls_number_restraints 867
_refine_ls_restrained_S_all 0.983
_refine_ls_R_factor_all 0.0922
_refine_ls_R_factor_gt 0.0484
_refine_ls_shift/su_max 0.004
_refine_ls_shift/su_mean 0.000
_refine_ls_structure_factor_coef Fsqd
_refine_ls_weighting_details 'w=1/[\s^2^(Fo^2^)+(0.0493P)^2^] where P=(Fo^2^+2Fc^2^)/3'
_refine_ls_weighting_scheme calc
_refine_ls_wR_factor_gt 0.1046
_refine_ls_wR_factor_ref 0.1200
_reflns_Friedel_coverage 0.000
_reflns_number_gt 5858
_reflns_number_total 8886
_reflns_threshold_expression 'I > 2\s(I)'
_cod_data_source_file c9sc03348c4.cif
_cod_data_source_block LX1_14_sq
_cod_original_cell_volume 3729.6(15)
_cod_database_code 1552169
_shelx_shelxl_version_number 2014/7
_shelx_space_group_comment
;
The symmetry employed for this shelxl refinement is uniquely defined
by the following loop, which should always be used as a source of
symmetry information in preference to the above space-group names.
They are only intended as comments.
;
_shelx_estimated_absorpt_t_min 0.883
_shelx_estimated_absorpt_t_max 0.993

loop_
_space_group_symop_operation_xyz
'x, y, z'
'-x, y+1/2, -z+1/2'
'-x, -y, -z'
'x, -y-1/2, z-1/2'

loop_
_atom_site_label
_atom_site_type_symbol
_atom_site_fract_x
_atom_site_fract_y
_atom_site_fract_z
_atom_site_U_iso_or_equiv
_atom_site_adp_type
_atom_site_occupancy
_atom_site_site_symmetry_order
_atom_site_calc_flag
_atom_site_refinement_flags_posn
_atom_site_refinement_flags_adp
_atom_site_refinement_flags_occupancy
_atom_site_disorder_assembly
_atom_site_disorder_group
La1 La 1.03195(2) 0.84048(3) 0.71920(2) 0.01952(9) Uani 1 1 d . U . . .
C1 C 0.4988(3) 0.7014(6) 0.5466(2) 0.0264(12) Uani 1 1 d . U . . .
S1 S 0.55303(7) 0.72223(17) 0.61197(6) 0.0295(3) Uani 1 1 d . U . . .
C2 C 0.4376(3) 0.6245(6) 0.5442(2) 0.0228(11) Uani 1 1 d . U . . .
S2 S 0.53207(7) 0.79448(16) 0.48293(6) 0.0278(3) Uani 1 1 d . U . . .
C3 C 0.6122(2) 0.8525(6) 0.5808(2) 0.0248(11) Uani 1 1 d . U . . .
S3 S 0.40177(6) 0.52764(16) 0.60596(6) 0.0263(3) Uani 1 1 d . U . . .
C4 C 0.6037(2) 0.8863(6) 0.5220(2) 0.0243(11) Uani 1 1 d . U . . .
S4 S 0.38268(7) 0.61348(16) 0.47843(6) 0.0268(3) Uani 1 1 d . U . . .
C5 C 0.3168(3) 0.4860(6) 0.5714(2) 0.0235(11) Uani 1 1 d . U . . .
C6 C 0.3078(2) 0.5262(6) 0.5133(2) 0.0213(10) Uani 1 1 d . U . . .
C31 C 0.6709(3) 0.9038(6) 0.6225(2) 0.0252(11) Uani 1 1 d . U . . .
C32 C 0.6772(3) 1.0480(6) 0.6372(2) 0.0273(11) Uani 1 1 d . U . . .
H32 H 0.6401 1.1133 0.6242 0.033 Uiso 1 1 calc R U . . .
C33 C 0.7373(3) 1.0977(6) 0.6709(2) 0.0257(11) Uani 1 1 d . U . . .
H33 H 0.7410 1.1960 0.6815 0.031 Uiso 1 1 calc R U . . .
C34 C 0.7921(2) 1.0005(6) 0.6889(2) 0.0209(10) Uani 1 1 d . U . . .
C35 C 0.7843(2) 0.8563(6) 0.6767(2) 0.0235(10) Uani 1 1 d . U . . .
H35 H 0.8208 0.7908 0.6903 0.028 Uiso 1 1 calc R U . . .
C36 C 0.7229(3) 0.8062(6) 0.6443(2) 0.0243(11) Uani 1 1 d . U . . .
H36 H 0.7166 0.7067 0.6373 0.029 Uiso 1 1 calc R U . . .
C37 C 0.8624(2) 1.0530(6) 0.7181(2) 0.0208(10) Uani 1 1 d . U . . .
O38 O 0.91524(18) 0.9652(4) 0.72016(16) 0.0283(8) Uani 1 1 d . U . . .
O39 O 0.86572(17) 1.1808(4) 0.73773(14) 0.0238(8) Uani 1 1 d . U . . .
C41 C 0.6509(3) 0.9764(6) 0.4830(2) 0.0255(11) Uani 1 1 d . U . . .
C42 C 0.6210(3) 1.0340(6) 0.4301(2) 0.0253(11) Uani 1 1 d . U . . .
H42 H 0.5699 1.0217 0.4217 0.030 Uiso 1 1 calc R U . . .
C43 C 0.6648(3) 1.1092(6) 0.3892(2) 0.0274(12) Uani 1 1 d . U . . .
H43 H 0.6438 1.1469 0.3530 0.033 Uiso 1 1 calc R U . . .
C44 C 0.7396(3) 1.1286(6) 0.4018(2) 0.0309(13) Uani 1 1 d . U . . .
C45 C 0.7684(3) 1.0750(7) 0.4546(3) 0.0361(14) Uani 1 1 d . U . . .
H45 H 0.8192 1.0899 0.4635 0.043 Uiso 1 1 calc R U . . .
C46 C 0.7253(3) 0.9998(7) 0.4953(3) 0.0364(14) Uani 1 1 d . U . . .
H46 H 0.7466 0.9642 0.5318 0.044 Uiso 1 1 calc R U . . .
C47 C 0.7897(3) 1.1962(6) 0.3566(2) 0.0293(12) Uani 1 1 d . U . . .
O48 O 0.85671(17) 1.2071(4) 0.36461(15) 0.0282(8) Uani 1 1 d . U . . .
O49 O 0.75559(19) 1.2378(5) 0.30672(17) 0.0350(9) Uani 1 1 d D U . . .
H49 H 0.7855 1.2816 0.2843 0.052 Uiso 1 1 calc DR U . . .
C51 C 0.2649(2) 0.4036(6) 0.6098(2) 0.0214(10) Uani 1 1 d . U . . .
C52 C 0.2899(3) 0.2812(6) 0.6400(2) 0.0240(11) Uani 1 1 d . U . . .
H52 H 0.3406 0.2551 0.6379 0.029 Uiso 1 1 calc R U . . .
C53 C 0.2408(3) 0.1976(6) 0.6729(2) 0.0248(11) Uani 1 1 d . U . . .
H53 H 0.2576 0.1129 0.6924 0.030 Uiso 1 1 calc R U . . .
C54 C 0.1669(3) 0.2379(6) 0.6774(2) 0.0235(11) Uani 1 1 d . U . . .
C55 C 0.1435(2) 0.3631(6) 0.6496(2) 0.0228(11) Uani 1 1 d . U . . .
H55 H 0.0935 0.3927 0.6540 0.027 Uiso 1 1 calc R U . . .
C56 C 0.1912(2) 0.4453(6) 0.6159(2) 0.0235(11) Uani 1 1 d . U . . .
H56 H 0.1740 0.5303 0.5968 0.028 Uiso 1 1 calc R U . . .
C57 C 0.1144(3) 0.1407(6) 0.7096(2) 0.0264(11) Uani 1 1 d . U . . .
O58 O 0.13629(18) 0.0175(4) 0.72328(17) 0.0309(9) Uani 1 1 d . U . . .
O59 O 0.04857(17) 0.1836(4) 0.71954(15) 0.0286(9) Uani 1 1 d . U . . .
C61 C 0.2432(2) 0.5033(6) 0.4723(2) 0.0229(11) Uani 1 1 d . U . . .
C62 C 0.2010(3) 0.3793(6) 0.4737(2) 0.0290(12) Uani 1 1 d . U . . .
H62 H 0.2128 0.3053 0.5016 0.035 Uiso 1 1 calc R U . . .
C63 C 0.1412(3) 0.3628(6) 0.4342(2) 0.0262(11) Uani 1 1 d . U . . .
H63 H 0.1128 0.2773 0.4354 0.031 Uiso 1 1 calc R U . . .
C64 C 0.1227(2) 0.4690(6) 0.3936(2) 0.0226(10) Uani 1 1 d . U . . .
C65 C 0.1663(3) 0.5912(7) 0.3900(2) 0.0337(13) Uani 1 1 d . U . . .
H65 H 0.1559 0.6622 0.3603 0.040 Uiso 1 1 calc R U . . .
C66 C 0.2250(3) 0.6088(6) 0.4300(2) 0.0315(13) Uani 1 1 d . U . . .
H66 H 0.2534 0.6942 0.4285 0.038 Uiso 1 1 calc R U . . .
C67 C 0.0557(3) 0.4541(6) 0.3523(2) 0.0233(11) Uani 1 1 d . U . . .
O68 O 0.02259(18) 0.3359(4) 0.35099(15) 0.0298(8) Uani 1 1 d . U . . .
O69 O 0.03717(17) 0.5652(4) 0.32319(15) 0.0254(8) Uani 1 1 d . U . . .
O71 O 1.0169(3) 0.9682(5) 0.61900(18) 0.0510(12) Uani 1 1 d D U . . .
C71 C 1.0277(10) 1.0988(18) 0.5963(10) 0.094(5) Uani 0.438(10) 1 d D U P A 1
H71 H 1.0714 1.1522 0.6042 0.113 Uiso 0.438(10) 1 calc R U P A 1
N71 N 0.9706(8) 1.1508(17) 0.5604(8) 0.124(6) Uani 0.438(10) 1 d D U P A 1
C72 C 0.9026(10) 1.051(3) 0.5578(11) 0.131(9) Uani 0.438(10) 1 d D U P A 1
H721 H 0.8646 1.0939 0.5318 0.196 Uiso 0.219(5) 1 calc R U P A 1
H722 H 0.9172 0.9580 0.5411 0.196 Uiso 0.219(5) 1 calc R U P A 1
H723 H 0.8830 1.0378 0.5988 0.196 Uiso 0.219(5) 1 calc R U P A 1
H724 H 0.9120 0.9659 0.5827 0.196 Uiso 0.219(5) 1 calc R U P A 1
H725 H 0.8593 1.1018 0.5734 0.196 Uiso 0.219(5) 1 calc R U P A 1
H726 H 0.8935 1.0220 0.5157 0.196 Uiso 0.219(5) 1 calc R U P A 1
C73 C 0.9889(12) 1.2827(19) 0.5242(9) 0.071(6) Uani 0.438(10) 1 d D U P A 1
H731 H 0.9456 1.3116 0.5004 0.106 Uiso 0.219(5) 1 calc R U P A 1
H732 H 1.0029 1.3603 0.5518 0.106 Uiso 0.219(5) 1 calc R U P A 1
H733 H 1.0301 1.2619 0.4969 0.106 Uiso 0.219(5) 1 calc R U P A 1
H734 H 1.0401 1.3110 0.5323 0.106 Uiso 0.219(5) 1 calc R U P A 1
H735 H 0.9828 1.2622 0.4809 0.106 Uiso 0.219(5) 1 calc R U P A 1
H736 H 0.9556 1.3606 0.5358 0.106 Uiso 0.219(5) 1 calc R U P A 1
C81 C 0.9768(6) 1.0829(14) 0.5965(6) 0.056(3) Uani 0.562(10) 1 d D U P A 2
H81 H 0.9301 1.1102 0.6123 0.068 Uiso 0.562(10) 1 calc R U P A 2
N81 N 1.0108(5) 1.1556(12) 0.5483(5) 0.068(3) Uani 0.562(10) 1 d D U P A 2
C82 C 1.0873(7) 1.102(2) 0.5333(8) 0.110(7) Uani 0.562(10) 1 d D U P A 2
H821 H 1.1074 1.1573 0.4994 0.165 Uiso 0.281(5) 1 calc R U P A 2
H822 H 1.1195 1.1125 0.5688 0.165 Uiso 0.281(5) 1 calc R U P A 2
H823 H 1.0846 1.0005 0.5218 0.165 Uiso 0.281(5) 1 calc R U P A 2
H824 H 1.1003 1.0229 0.5606 0.165 Uiso 0.281(5) 1 calc R U P A 2
H825 H 1.0882 1.0677 0.4912 0.165 Uiso 0.281(5) 1 calc R U P A 2
H826 H 1.1231 1.1797 0.5382 0.165 Uiso 0.281(5) 1 calc R U P A 2
C83 C 0.9637(11) 1.265(2) 0.5128(10) 0.113(8) Uani 0.562(10) 1 d D U P A 2
H831 H 0.9937 1.3082 0.4807 0.170 Uiso 0.281(5) 1 calc R U P A 2
H832 H 0.9209 1.2169 0.4948 0.170 Uiso 0.281(5) 1 calc R U P A 2
H833 H 0.9467 1.3403 0.5405 0.170 Uiso 0.281(5) 1 calc R U P A 2
H834 H 0.9139 1.2688 0.5300 0.170 Uiso 0.281(5) 1 calc R U P A 2
H835 H 0.9866 1.3601 0.5159 0.170 Uiso 0.281(5) 1 calc R U P A 2
H836 H 0.9608 1.2366 0.4701 0.170 Uiso 0.281(5) 1 calc R U P A 2

loop_
_atom_site_aniso_label
_atom_site_aniso_U_11
_atom_site_aniso_U_22
_atom_site_aniso_U_33
_atom_site_aniso_U_23
_atom_site_aniso_U_13
_atom_site_aniso_U_12
La1 0.01468(13) 0.02162(18) 0.02223(14) 0.00281(14) -0.00225(9) -0.00055(12)
C1 0.023(2) 0.030(3) 0.027(2) 0.003(2) -0.0014(18) -0.004(2)
S1 0.0223(6) 0.0374(9) 0.0288(6) 0.0066(6) -0.0072(5) -0.0128(6)
C2 0.022(2) 0.023(3) 0.024(2) 0.003(2) -0.0042(17) -0.0009(18)
S2 0.0219(6) 0.0346(9) 0.0270(6) 0.0041(6) -0.0042(5) -0.0108(5)
C3 0.019(2) 0.025(3) 0.031(2) 0.002(2) -0.0049(17) -0.008(2)
S3 0.0196(6) 0.0315(9) 0.0279(6) 0.0059(6) -0.0074(5) -0.0079(5)
C4 0.016(2) 0.029(3) 0.028(2) 0.001(2) -0.0030(17) -0.0037(19)
S4 0.0207(6) 0.0331(9) 0.0267(6) 0.0039(6) -0.0064(5) -0.0080(5)
C5 0.020(2) 0.022(3) 0.029(2) -0.001(2) -0.0055(17) -0.0015(18)
C6 0.015(2) 0.020(3) 0.028(2) 0.001(2) -0.0058(16) -0.0042(18)
C31 0.020(2) 0.028(3) 0.028(2) 0.003(2) -0.0048(18) -0.0042(18)
C32 0.019(2) 0.028(3) 0.036(3) 0.005(2) -0.0053(19) -0.0021(19)
C33 0.021(2) 0.022(3) 0.034(3) 0.000(2) -0.0041(19) -0.0014(19)
C34 0.017(2) 0.026(3) 0.020(2) 0.000(2) -0.0017(16) -0.0029(17)
C35 0.020(2) 0.024(3) 0.028(2) 0.002(2) -0.0047(17) -0.0013(19)
C36 0.026(2) 0.020(3) 0.027(2) 0.003(2) -0.0055(18) -0.0051(18)
C37 0.021(2) 0.018(3) 0.024(2) 0.005(2) -0.0037(17) -0.0017(17)
O38 0.0216(17) 0.022(2) 0.041(2) 0.0015(18) -0.0074(14) 0.0027(14)
O39 0.0198(17) 0.023(2) 0.0289(17) -0.0054(16) -0.0023(13) -0.0015(14)
C41 0.022(2) 0.022(3) 0.033(2) 0.003(2) 0.0033(18) -0.0031(19)
C42 0.024(2) 0.026(3) 0.027(2) 0.001(2) 0.0010(18) -0.001(2)
C43 0.027(2) 0.027(3) 0.028(2) 0.001(2) 0.0020(19) 0.000(2)
C44 0.025(2) 0.030(4) 0.038(3) 0.001(2) 0.0024(19) -0.004(2)
C45 0.021(3) 0.043(4) 0.044(3) 0.008(3) -0.004(2) -0.010(2)
C46 0.018(2) 0.048(4) 0.043(3) 0.015(3) -0.005(2) -0.011(2)
C47 0.028(2) 0.021(3) 0.039(3) 0.002(2) 0.0052(19) 0.0009(19)
O48 0.0193(17) 0.027(2) 0.038(2) -0.0054(18) 0.0044(14) -0.0043(14)
O49 0.0261(19) 0.035(3) 0.044(2) 0.0135(19) 0.0060(15) -0.0021(16)
C51 0.019(2) 0.017(3) 0.029(2) -0.002(2) -0.0035(17) -0.0009(17)
C52 0.016(2) 0.022(3) 0.034(3) 0.002(2) -0.0006(18) 0.0006(18)
C53 0.023(2) 0.018(3) 0.033(3) 0.001(2) 0.0023(19) -0.0009(18)
C54 0.019(2) 0.022(3) 0.030(2) -0.005(2) -0.0002(18) -0.0033(18)
C55 0.016(2) 0.021(3) 0.032(2) -0.004(2) -0.0033(17) -0.0011(17)
C56 0.018(2) 0.022(3) 0.030(2) -0.001(2) -0.0055(17) 0.0000(18)
C57 0.024(2) 0.024(3) 0.032(3) -0.006(2) 0.0038(18) -0.0031(19)
O58 0.0272(19) 0.019(2) 0.047(2) -0.0003(18) 0.0119(16) -0.0022(15)
O59 0.0182(17) 0.030(2) 0.0376(19) -0.0063(18) 0.0072(14) -0.0007(14)
C61 0.020(2) 0.028(3) 0.021(2) 0.000(2) -0.0054(17) -0.0039(19)
C62 0.027(3) 0.024(3) 0.036(3) 0.004(2) -0.013(2) -0.002(2)
C63 0.023(2) 0.021(3) 0.035(3) 0.000(2) -0.0079(19) -0.0021(19)
C64 0.018(2) 0.025(3) 0.025(2) -0.003(2) -0.0026(17) 0.0003(18)
C65 0.030(3) 0.035(3) 0.035(3) 0.010(3) -0.014(2) -0.009(2)
C66 0.029(3) 0.031(3) 0.035(3) 0.011(2) -0.012(2) -0.013(2)
C67 0.019(2) 0.032(3) 0.019(2) -0.005(2) -0.0043(17) 0.0009(19)
O68 0.0272(18) 0.033(2) 0.0290(18) -0.0019(18) -0.0087(14) -0.0060(16)
O69 0.0203(17) 0.032(2) 0.0238(17) -0.0018(16) -0.0063(13) 0.0028(15)
O71 0.079(3) 0.041(3) 0.033(2) 0.010(2) 0.000(2) 0.014(2)
C71 0.084(9) 0.078(7) 0.122(11) 0.047(7) 0.013(9) 0.016(7)
N71 0.071(9) 0.143(10) 0.158(12) 0.118(9) 0.021(8) 0.011(7)
C72 0.087(11) 0.154(16) 0.152(19) 0.088(15) 0.012(11) -0.002(11)
C73 0.068(12) 0.069(10) 0.076(11) 0.033(8) 0.061(9) 0.048(8)
C81 0.038(6) 0.062(7) 0.070(7) 0.018(5) 0.005(5) 0.000(5)
N81 0.058(6) 0.069(7) 0.077(6) 0.015(6) 0.020(5) -0.003(5)
C82 0.084(8) 0.136(15) 0.111(12) 0.039(11) 0.047(8) 0.022(9)
C83 0.078(12) 0.097(13) 0.165(15) 0.041(12) 0.029(10) -0.006(9)

loop_
_atom_type_symbol
_atom_type_description
_atom_type_scat_dispersion_real
_atom_type_scat_dispersion_imag
_atom_type_scat_source
C C 0.0033 0.0016 'International Tables Vol C Tables 4.2.6.8 and 6.1.1.4'
H H 0.0000 0.0000 'International Tables Vol C Tables 4.2.6.8 and 6.1.1.4'
O O 0.0106 0.0060 'International Tables Vol C Tables 4.2.6.8 and 6.1.1.4'
S S 0.1246 0.1234 'International Tables Vol C Tables 4.2.6.8 and 6.1.1.4'
La La -0.2871 2.4523 'International Tables Vol C Tables 4.2.6.8 and 6.1.1.4'
N N 0.0061 0.0033 'International Tables Vol C Tables 4.2.6.8 and 6.1.1.4'

loop_
_citation_id
_citation_doi
_citation_year
1 10.1039/C9SC03348C 2019

loop_
_geom_angle_atom_site_label_1
_geom_angle_atom_site_label_2
_geom_angle_atom_site_label_3
_geom_angle
_geom_angle_site_symmetry_1
_geom_angle_site_symmetry_3
O38 La1 O69 81.33(11) . 4_676
O38 La1 O68 88.86(12) . 3_666
O69 La1 O68 147.10(12) 4_676 3_666
O38 La1 O59 76.35(12) . 2_656
O69 La1 O59 73.97(12) 4_676 2_656
O68 La1 O59 73.21(12) 3_666 2_656
O38 La1 O58 109.85(13) . 1_665
O69 La1 O58 72.78(11) 4_676 1_665
O68 La1 O58 139.66(12) 3_666 1_665
O59 La1 O58 144.64(12) 2_656 1_665
O38 La1 O71 71.78(13) . .
O69 La1 O71 130.57(14) 4_676 .
O68 La1 O71 74.03(14) 3_666 .
O59 La1 O71 134.13(13) 2_656 .
O58 La1 O71 78.41(14) 1_665 .
O38 La1 O39 155.66(11) . 2_746
O69 La1 O39 80.66(11) 4_676 2_746
O68 La1 O39 97.50(12) 3_666 2_746
O59 La1 O39 83.02(11) 2_656 2_746
O58 La1 O39 80.09(12) 1_665 2_746
O71 La1 O39 132.56(12) . 2_746
O38 La1 O48 136.14(11) . 3_776
O69 La1 O48 130.78(10) 4_676 3_776
O68 La1 O48 76.39(11) 3_666 3_776
O59 La1 O48 134.41(11) 2_656 3_776
O58 La1 O48 65.28(11) 1_665 3_776
O71 La1 O48 64.50(13) . 3_776
O39 La1 O48 68.12(10) 2_746 3_776
C2 C1 S1 124.2(4) . .
C2 C1 S2 121.7(4) . .
S1 C1 S2 114.1(3) . .
C1 S1 C3 95.5(2) . .
C1 C2 S4 122.5(4) . .
C1 C2 S3 124.0(4) . .
S4 C2 S3 113.5(3) . .
C1 S2 C4 95.9(2) . .
C4 C3 C31 127.0(5) . .
C4 C3 S1 118.1(4) . .
C31 C3 S1 114.7(4) . .
C5 S3 C2 95.9(2) . .
C3 C4 C41 129.2(5) . .
C3 C4 S2 115.8(4) . .
C41 C4 S2 114.6(4) . .
C2 S4 C6 95.7(2) . .
C6 C5 C51 127.9(4) . .
C6 C5 S3 117.0(4) . .
C51 C5 S3 115.0(4) . .
C5 C6 C61 129.0(4) . .
C5 C6 S4 117.1(3) . .
C61 C6 S4 113.8(3) . .
C32 C31 C36 119.9(5) . .
C32 C31 C3 121.1(5) . .
C36 C31 C3 118.9(5) . .
C31 C32 C33 120.7(5) . .
C31 C32 H32 119.7 . .
C33 C32 H32 119.7 . .
C32 C33 C34 119.0(5) . .
C32 C33 H33 120.5 . .
C34 C33 H33 120.5 . .
C35 C34 C33 120.3(4) . .
C35 C34 C37 119.1(4) . .
C33 C34 C37 120.4(5) . .
C34 C35 C36 120.4(5) . .
C34 C35 H35 119.8 . .
C36 C35 H35 119.8 . .
C31 C36 C35 119.4(5) . .
C31 C36 H36 120.3 . .
C35 C36 H36 120.3 . .
O38 C37 O39 124.4(4) . .
O38 C37 C34 116.3(5) . .
O39 C37 C34 119.3(4) . .
C37 O38 La1 168.0(3) . .
C37 O39 La1 135.0(3) . 2_756
C46 C41 C42 118.4(5) . .
C46 C41 C4 122.5(5) . .
C42 C41 C4 118.9(4) . .
C41 C42 C43 121.1(5) . .
C41 C42 H42 119.4 . .
C43 C42 H42 119.4 . .
C42 C43 C44 119.4(5) . .
C42 C43 H43 120.3 . .
C44 C43 H43 120.3 . .
C45 C44 C43 119.2(5) . .
C45 C44 C47 119.6(5) . .
C43 C44 C47 121.1(5) . .
C44 C45 C46 121.7(5) . .
C44 C45 H45 119.2 . .
C46 C45 H45 119.2 . .
C45 C46 C41 120.0(5) . .
C45 C46 H46 120.0 . .
C41 C46 H46 120.0 . .
O48 C47 O49 123.7(5) . .
O48 C47 C44 122.8(5) . .
O49 C47 C44 113.4(4) . .
C47 O48 La1 127.6(3) . 3_776
C47 O49 H49 109.5 . .
C56 C51 C52 119.4(5) . .
C56 C51 C5 121.1(5) . .
C52 C51 C5 119.4(4) . .
C53 C52 C51 120.1(4) . .
C53 C52 H52 119.9 . .
C51 C52 H52 119.9 . .
C52 C53 C54 120.0(5) . .
C52 C53 H53 120.0 . .
C54 C53 H53 120.0 . .
C55 C54 C53 119.3(4) . .
C55 C54 C57 121.9(4) . .
C53 C54 C57 118.7(5) . .
C56 C55 C54 121.2(4) . .
C56 C55 H55 119.4 . .
C54 C55 H55 119.4 . .
C55 C56 C51 119.8(5) . .
C55 C56 H56 120.1 . .
C51 C56 H56 120.1 . .
O58 C57 O59 122.7(5) . .
O58 C57 C54 118.2(4) . .
O59 C57 C54 119.0(5) . .
C57 O58 La1 111.1(3) . 1_445
C57 O59 La1 146.4(3) . 2_646
C62 C61 C66 118.3(4) . .
C62 C61 C6 122.5(5) . .
C66 C61 C6 119.1(5) . .
C61 C62 C63 120.3(5) . .
C61 C62 H62 119.8 . .
C63 C62 H62 119.8 . .
C64 C63 C62 120.8(5) . .
C64 C63 H63 119.6 . .
C62 C63 H63 119.6 . .
C63 C64 C65 119.6(4) . .
C63 C64 C67 121.0(5) . .
C65 C64 C67 119.4(5) . .
C66 C65 C64 119.6(5) . .
C66 C65 H65 120.2 . .
C64 C65 H65 120.2 . .
C65 C66 C61 121.3(5) . .
C65 C66 H66 119.4 . .
C61 C66 H66 119.4 . .
O68 C67 O69 125.7(4) . .
O68 C67 C64 118.2(5) . .
O69 C67 C64 116.0(5) . .
C67 O68 La1 142.3(3) . 3_666
C67 O69 La1 141.0(3) . 4_475
C71 O71 La1 138.1(10) . .
C81 O71 La1 137.2(6) . .
O71 C71 N71 115.1(12) . .
O71 C71 H71 122.5 . .
N71 C71 H71 122.5 . .
C71 N71 C73 115.1(11) . .
C71 N71 C72 113.6(11) . .
C73 N71 C72 130.6(15) . .
N71 C72 H721 109.5 . .
N71 C72 H722 109.5 . .
H721 C72 H722 109.5 . .
N71 C72 H723 109.5 . .
H721 C72 H723 109.5 . .
H722 C72 H723 109.5 . .
N71 C72 H724 109.5 . .
H721 C72 H724 141.1 . .
H722 C72 H724 56.3 . .
H723 C72 H724 56.3 . .
N71 C72 H725 109.5 . .
H721 C72 H725 56.3 . .
H722 C72 H725 141.1 . .
H723 C72 H725 56.3 . .
H724 C72 H725 109.5 . .
N71 C72 H726 109.5 . .
H721 C72 H726 56.3 . .
H722 C72 H726 56.3 . .
H723 C72 H726 141.1 . .
H724 C72 H726 109.5 . .
H725 C72 H726 109.5 . .
N71 C73 H731 109.5 . .
N71 C73 H732 109.5 . .
H731 C73 H732 109.5 . .
N71 C73 H733 109.5 . .
H731 C73 H733 109.5 . .
H732 C73 H733 109.5 . .
N71 C73 H734 109.5 . .
H731 C73 H734 141.1 . .
H732 C73 H734 56.3 . .
H733 C73 H734 56.3 . .
N71 C73 H735 109.5 . .
H731 C73 H735 56.3 . .
H732 C73 H735 141.1 . .
H733 C73 H735 56.3 . .
H734 C73 H735 109.5 . .
N71 C73 H736 109.5 . .
H731 C73 H736 56.3 . .
H732 C73 H736 56.3 . .
H733 C73 H736 141.1 . .
H734 C73 H736 109.5 . .
H735 C73 H736 109.5 . .
O71 C81 N81 114.5(9) . .
O71 C81 H81 122.7 . .
N81 C81 H81 122.7 . .
C81 N81 C82 114.2(9) . .
C81 N81 C83 117.5(10) . .
C82 N81 C83 127.8(12) . .
N81 C82 H821 109.5 . .
N81 C82 H822 109.5 . .
H821 C82 H822 109.5 . .
N81 C82 H823 109.5 . .
H821 C82 H823 109.5 . .
H822 C82 H823 109.5 . .
N81 C82 H824 109.5 . .
H821 C82 H824 141.1 . .
H822 C82 H824 56.3 . .
H823 C82 H824 56.3 . .
N81 C82 H825 109.5 . .
H821 C82 H825 56.3 . .
H822 C82 H825 141.1 . .
H823 C82 H825 56.3 . .
H824 C82 H825 109.5 . .
N81 C82 H826 109.5 . .
H821 C82 H826 56.3 . .
H822 C82 H826 56.3 . .
H823 C82 H826 141.1 . .
H824 C82 H826 109.5 . .
H825 C82 H826 109.5 . .
N81 C83 H831 109.5 . .
N81 C83 H832 109.5 . .
H831 C83 H832 109.5 . .
N81 C83 H833 109.5 . .
H831 C83 H833 109.5 . .
H832 C83 H833 109.5 . .
N81 C83 H834 109.5 . .
H831 C83 H834 141.1 . .
H832 C83 H834 56.3 . .
H833 C83 H834 56.3 . .
N81 C83 H835 109.5 . .
H831 C83 H835 56.3 . .
H832 C83 H835 141.1 . .
H833 C83 H835 56.3 . .
H834 C83 H835 109.5 . .
N81 C83 H836 109.5 . .
H831 C83 H836 56.3 . .
H832 C83 H836 56.3 . .
H833 C83 H836 141.1 . .
H834 C83 H836 109.5 . .
H835 C83 H836 109.5 . .

loop_
_geom_bond_atom_site_label_1
_geom_bond_atom_site_label_2
_geom_bond_distance
_geom_bond_site_symmetry_2
La1 O38 2.412(3) .
La1 O69 2.458(3) 4_676
La1 O68 2.465(4) 3_666
La1 O59 2.472(3) 2_656
La1 O58 2.512(4) 1_665
La1 O71 2.525(4) .
La1 O39 2.559(3) 2_746
La1 O48 2.775(3) 3_776
C1 C2 1.321(7) .
C1 S1 1.752(5) .
C1 S2 1.761(5) .
S1 C3 1.762(5) .
C2 S4 1.759(5) .
C2 S3 1.761(5) .
S2 C4 1.775(5) .
C3 C4 1.344(7) .
C3 C31 1.482(6) .
S3 C5 1.757(5) .
C4 C41 1.478(7) .
S4 C6 1.761(5) .
C5 C6 1.344(7) .
C5 C51 1.483(7) .
C6 C61 1.491(6) .
C31 C32 1.391(8) .
C31 C36 1.395(7) .
C32 C33 1.395(7) .
C32 H32 0.9500 .
C33 C34 1.401(7) .
C33 H33 0.9500 .
C34 C35 1.381(7) .
C34 C37 1.507(6) .
C35 C36 1.399(6) .
C35 H35 0.9500 .
C36 H36 0.9500 .
C37 O38 1.261(6) .
C37 O39 1.271(6) .
O39 La1 2.559(3) 2_756
C41 C46 1.390(7) .
C41 C42 1.393(7) .
C42 C43 1.393(7) .
C42 H42 0.9500 .
C43 C44 1.393(7) .
C43 H43 0.9500 .
C44 C45 1.369(7) .
C44 C47 1.490(7) .
C45 C46 1.383(7) .
C45 H45 0.9500 .
C46 H46 0.9500 .
C47 O48 1.229(6) .
C47 O49 1.319(6) .
O48 La1 2.775(3) 3_776
O49 H49 0.8400 .
C51 C56 1.397(6) .
C51 C52 1.397(7) .
C52 C53 1.390(7) .
C52 H52 0.9500 .
C53 C54 1.394(7) .
C53 H53 0.9500 .
C54 C55 1.386(7) .
C54 C57 1.495(7) .
C55 C56 1.376(7) .
C55 H55 0.9500 .
C56 H56 0.9500 .
C57 O58 1.254(6) .
C57 O59 1.278(6) .
O58 La1 2.512(3) 1_445
O59 La1 2.472(3) 2_646
C61 C62 1.390(7) .
C61 C66 1.397(7) .
C62 C63 1.394(6) .
C62 H62 0.9500 .
C63 C64 1.376(7) .
C63 H63 0.9500 .
C64 C65 1.390(7) .
C64 C67 1.521(6) .
C65 C66 1.389(7) .
C65 H65 0.9500 .
C66 H66 0.9500 .
C67 O68 1.257(6) .
C67 O69 1.265(6) .
O68 La1 2.465(4) 3_666
O69 La1 2.458(3) 4_475
O71 C71 1.334(14) .
O71 C81 1.386(11) .
C71 N71 1.388(16) .
C71 H71 0.9500 .
N71 C73 1.506(14) .
N71 C72 1.545(14) .
C72 H721 0.9800 .
C72 H722 0.9800 .
C72 H723 0.9800 .
C72 H724 0.9800 .
C72 H725 0.9800 .
C72 H726 0.9800 .
C73 H731 0.9800 .
C73 H732 0.9800 .
C73 H733 0.9800 .
C73 H734 0.9800 .
C73 H735 0.9800 .
C73 H736 0.9800 .
C81 N81 1.404(13) .
C81 H81 0.9500 .
N81 C82 1.512(12) .
N81 C83 1.544(13) .
C82 H821 0.9800 .
C82 H822 0.9800 .
C82 H823 0.9800 .
C82 H824 0.9800 .
C82 H825 0.9800 .
C82 H826 0.9800 .
C83 H831 0.9800 .
C83 H832 0.9800 .
C83 H833 0.9800 .
C83 H834 0.9800 .
C83 H835 0.9800 .
C83 H836 0.9800 .
